data_7230468
loop_
_publ_author_name
'Tipduangta, Pratchaya'
'Takieddin, Khaled'
'F\'abi\'an, L\'aszl\'o'
'Belton, Peter'
'Qi, Sheng'

_publ_section_title
;
 Towards controlling the crystallisation behaviour of fenofibrate melt:
 triggers of crystallisation and polymorphic transformation
;
_journal_issue 24
_journal_name_full 'RSC Advances'
_journal_page_first 13513
_journal_paper_doi 10.1039/C8RA01182F
_journal_volume 8
_journal_year 2018
_chemical_formula_sum 'C20 H21 Cl O4'
_chemical_formula_weight 360.82
_chemical_melting_point 347
_chemical_name_common fenofibrate
_space_group_crystal_system triclinic
_space_group_IT_number 2
_space_group_name_Hall '-P 1'
_space_group_name_H-M_alt 'P -1'
_symmetry_space_group_name_Hall '-P 1'
_symmetry_space_group_name_H-M 'P -1'
_atom_sites_solution_hydrogens geom
_audit_creation_method SHELXL-2014/7
_audit_update_record
;
2018-02-06 deposited with the CCDC.
2018-04-05 downloaded from the CCDC.
;
_cell_angle_alpha 85.976(6)
_cell_angle_beta 84.815(5)
_cell_angle_gamma 74.343(6)
_cell_formula_units_Z 2
_cell_length_a 8.1328(5)
_cell_length_b 8.7088(6)
_cell_length_c 13.6692(9)
_cell_measurement_reflns_used 2561
_cell_measurement_temperature 140(2)
_cell_measurement_theta_max 28.0740
_cell_measurement_theta_min 3.8080
_cell_volume 927.35(11)
_computing_cell_refinement 'CrysAlisPro (Agilent Technologies, 2014)'
_computing_data_collection 'CrysAlisPro (Agilent Technologies, 2014)'
_computing_data_reduction 'CrysAlisPro (Agilent Technologies, 2014)'
_computing_structure_refinement 'SHELXL-2014/7 (Sheldrick, 2014)'
_computing_structure_solution 'SHELXT (Sheldrick, 2014)'
_diffrn_ambient_temperature 140(2)
_diffrn_measured_fraction_theta_full 0.995
_diffrn_measured_fraction_theta_max 0.908
_diffrn_measurement_device_type 'Sapphire3-CCD diffractometer'
_diffrn_measurement_method 'graphite monochromator'
_diffrn_radiation_type MoK\a
_diffrn_radiation_wavelength 0.71073
_diffrn_reflns_av_R_equivalents 0.0635
_diffrn_reflns_av_unetI/netI 0.0858
_diffrn_reflns_Laue_measured_fraction_full 0.995
_diffrn_reflns_Laue_measured_fraction_max 0.908
_diffrn_reflns_limit_h_max 12
_diffrn_reflns_limit_h_min -11
_diffrn_reflns_limit_k_max 12
_diffrn_reflns_limit_k_min -12
_diffrn_reflns_limit_l_max 19
_diffrn_reflns_limit_l_min -19
_diffrn_reflns_number 19870
_diffrn_reflns_point_group_measured_fraction_full 0.995
_diffrn_reflns_point_group_measured_fraction_max 0.908
_diffrn_reflns_theta_full 25.242
_diffrn_reflns_theta_max 32.745
_diffrn_reflns_theta_min 3.058
_diffrn_source 'sealed X-ray tube'
_exptl_absorpt_coefficient_mu 0.227
_exptl_absorpt_correction_T_max 1.00000
_exptl_absorpt_correction_T_min 0.84414
_exptl_absorpt_correction_type multi-scan
_exptl_absorpt_process_details 'CrysAlisPro (Agilent Technologies, 2014)'
_exptl_crystal_colour colorless
_exptl_crystal_density_diffrn 1.292
_exptl_crystal_description prism
_exptl_crystal_F_000 380
_exptl_crystal_recrystallization_method 'From the Melt'
_exptl_crystal_size_max 0.46
_exptl_crystal_size_mid 0.13
_exptl_crystal_size_min 0.12
_refine_diff_density_max 0.336
_refine_diff_density_min -0.293
_refine_diff_density_rms 0.060
_refine_ls_extinction_method none
_refine_ls_goodness_of_fit_ref 1.023
_refine_ls_hydrogen_treatment refU
_refine_ls_matrix_type full
_refine_ls_number_parameters 264
_refine_ls_number_reflns 6241
_refine_ls_number_restraints 0
_refine_ls_restrained_S_all 1.023
_refine_ls_R_factor_all 0.1307
_refine_ls_R_factor_gt 0.0694
_refine_ls_shift/su_max 0.000
_refine_ls_shift/su_mean 0.000
_refine_ls_structure_factor_coef Fsqd
_refine_ls_weighting_details 'w=1/[\s^2^(Fo^2^)+(0.0487P)^2^+0.3157P] where P=(Fo^2^+2Fc^2^)/3'
_refine_ls_weighting_scheme calc
_refine_ls_wR_factor_gt 0.1265
_refine_ls_wR_factor_ref 0.1507
_reflns_Friedel_coverage 0.000
_reflns_number_gt 3650
_reflns_number_total 6241
_reflns_threshold_expression 'I > 2\s(I)'
_cod_data_source_file c8ra01182f2.cif
_cod_data_source_block champ2a
_cod_database_code 7230468
_shelx_shelxl_version_number 2014/7
_shelx_space_group_comment
;
The symmetry employed for this shelxl refinement is uniquely defined
by the following loop, which should always be used as a source of
symmetry information in preference to the above space-group names.
They are only intended as comments.
;

loop_
_space_group_symop_operation_xyz
'x, y, z'
'-x, -y, -z'

loop_
_atom_site_label
_atom_site_type_symbol
_atom_site_fract_x
_atom_site_fract_y
_atom_site_fract_z
_atom_site_U_iso_or_equiv
_atom_site_adp_type
_atom_site_occupancy
_atom_site_site_symmetry_order
_atom_site_calc_flag
_atom_site_refinement_flags_posn
Cl01 Cl 1.40545(8) 0.34766(8) 0.09001(5) 0.04336(18) Uani 1 1 d .
O2 O 0.15329(17) 0.86551(17) 0.37066(10) 0.0251(3) Uani 1 1 d .
O4 O 0.26801(18) 0.78452(17) 0.54908(11) 0.0286(3) Uani 1 1 d .
O1 O 0.72960(19) 0.9765(2) 0.05796(12) 0.0353(4) Uani 1 1 d .
O3 O 0.2528(2) 0.53137(19) 0.54250(12) 0.0389(4) Uani 1 1 d .
C11 C 0.3012(2) 0.8481(2) 0.31065(15) 0.0220(4) Uani 1 1 d .
C6 C 0.9006(3) 0.7250(3) 0.10899(14) 0.0242(4) Uani 1 1 d .
C9 C 0.4280(3) 0.9440(2) 0.16110(15) 0.0256(4) Uani 1 1 d .
H5 H 0.4163(4) 1.0119(16) 0.1025(14) 0.020(5) Uiso 1 1 calc R
C17 C 0.2216(2) 0.6682(2) 0.51050(15) 0.0238(4) Uani 1 1 d .
C7 C 0.7379(3) 0.8562(3) 0.11187(15) 0.0250(4) Uani 1 1 d .
C1 C 0.9063(3) 0.5632(3) 0.12628(15) 0.0270(4) Uani 1 1 d .
H1 H 0.799(2) 0.5315(7) 0.1431(4) 0.018(5) Uiso 1 1 calc R
C14 C 0.1130(2) 0.7282(2) 0.42264(15) 0.0232(4) Uani 1 1 d .
C13 C 0.6022(3) 0.7455(3) 0.26667(14) 0.0246(4) Uani 1 1 d .
H8 H 0.713(3) 0.6752(18) 0.2813(4) 0.035(6) Uiso 1 1 calc R
C8 C 0.5888(3) 0.8433(2) 0.18068(15) 0.0239(4) Uani 1 1 d .
C12 C 0.4600(2) 0.7473(2) 0.33173(15) 0.0252(4) Uani 1 1 d .
H7 H 0.4715(4) 0.6782(16) 0.3920(14) 0.022(5) Uiso 1 1 calc R
C3 C 1.2108(3) 0.4938(3) 0.09724(15) 0.0286(5) Uani 1 1 d .
C10 C 0.2863(3) 0.9466(3) 0.22508(15) 0.0255(4) Uani 1 1 d .
H6 H 0.176(3) 1.0169(18) 0.2106(4) 0.031(6) Uiso 1 1 calc R
C2 C 1.0618(3) 0.4465(3) 0.12013(15) 0.0294(5) Uani 1 1 d .
H2 H 1.0656(3) 0.337(3) 0.1313(3) 0.026(6) Uiso 1 1 calc R
C5 C 1.0539(3) 0.7671(3) 0.08407(15) 0.0276(4) Uani 1 1 d .
H4 H 1.0512(3) 0.876(3) 0.0704(4) 0.038(7) Uiso 1 1 calc R
C16 C 0.1282(3) 0.5951(3) 0.35328(16) 0.0286(5) Uani 1 1 d .
H12 H 0.0825(18) 0.5102(14) 0.3879(6) 0.040(7) Uiso 1 1 calc R
H13 H 0.2500(16) 0.5503(13) 0.3312(9) 0.041(7) Uiso 1 1 calc R
H14 H 0.0622(17) 0.6384(7) 0.2956(9) 0.034(6) Uiso 1 1 calc R
C15 C -0.0717(3) 0.7932(3) 0.46470(17) 0.0293(5) Uani 1 1 d .
H9 H -0.1091(9) 0.7086(12) 0.5027(11) 0.037(7) Uiso 1 1 calc R
H10 H -0.1454(11) 0.8322(18) 0.4112(7) 0.047(7) Uiso 1 1 calc R
H11 H -0.0780(5) 0.8801(17) 0.5069(11) 0.040(7) Uiso 1 1 calc R
C4 C 1.2095(3) 0.6523(3) 0.07902(16) 0.0305(5) Uani 1 1 d .
H3 H 1.314(3) 0.6822(9) 0.0632(5) 0.042(7) Uiso 1 1 calc R
C18 C 0.3590(3) 0.7469(3) 0.63977(16) 0.0314(5) Uani 1 1 d .
H15 H 0.4071(14) 0.635(3) 0.6473(3) 0.043(7) Uiso 1 1 calc R
C19 C 0.5000(3) 0.8300(4) 0.6261(2) 0.0427(6) Uani 1 1 d .
H16 H 0.5661(16) 0.8084(16) 0.6849(10) 0.048(8) Uiso 1 1 calc R
H17 H 0.4498(8) 0.9460(17) 0.6165(12) 0.057(9) Uiso 1 1 calc R
H18 H 0.5764(17) 0.7900(15) 0.5679(11) 0.049(8) Uiso 1 1 calc R
C20 C 0.2301(3) 0.8022(4) 0.72435(18) 0.0477(7) Uani 1 1 d .
H19 H 0.2869(11) 0.779(2) 0.7858(10) 0.057(8) Uiso 1 1 calc R
H20 H 0.140(2) 0.7462(19) 0.7266(8) 0.073(10) Uiso 1 1 calc R
H21 H 0.1791(19) 0.917(2) 0.7158(7) 0.070(10) Uiso 1 1 calc R

loop_
_atom_site_aniso_label
_atom_site_aniso_U_11
_atom_site_aniso_U_22
_atom_site_aniso_U_33
_atom_site_aniso_U_23
_atom_site_aniso_U_13
_atom_site_aniso_U_12
Cl01 0.0347(3) 0.0371(4) 0.0511(4) 0.0023(3) 0.0055(2) -0.0010(3)
O2 0.0221(7) 0.0207(7) 0.0307(8) 0.0042(6) 0.0004(5) -0.0048(6)
O4 0.0350(8) 0.0231(8) 0.0302(8) -0.0007(6) -0.0097(6) -0.0099(6)
O1 0.0332(9) 0.0368(9) 0.0362(9) 0.0106(7) -0.0030(6) -0.0128(7)
O3 0.0516(10) 0.0244(8) 0.0467(10) 0.0094(7) -0.0247(8) -0.0164(7)
C11 0.0217(10) 0.0201(10) 0.0259(10) -0.0012(7) -0.0022(7) -0.0081(8)
C6 0.0264(10) 0.0292(11) 0.0190(10) -0.0015(8) -0.0009(7) -0.0109(8)
C9 0.0316(11) 0.0227(10) 0.0250(10) 0.0048(8) -0.0066(8) -0.0112(9)
C17 0.0228(10) 0.0248(11) 0.0255(10) -0.0006(8) -0.0017(7) -0.0090(8)
C7 0.0275(10) 0.0277(11) 0.0223(10) 0.0009(8) -0.0048(8) -0.0113(9)
C1 0.0314(11) 0.0321(12) 0.0202(10) -0.0038(8) 0.0017(8) -0.0137(9)
C14 0.0235(10) 0.0205(10) 0.0263(10) 0.0020(8) -0.0034(7) -0.0075(8)
C13 0.0249(10) 0.0257(11) 0.0228(10) -0.0008(8) -0.0029(7) -0.0056(8)
C8 0.0270(10) 0.0234(10) 0.0237(10) -0.0001(8) -0.0033(7) -0.0106(8)
C12 0.0253(10) 0.0240(11) 0.0249(10) 0.0039(8) -0.0034(7) -0.0049(8)
C3 0.0277(11) 0.0313(12) 0.0252(11) -0.0029(8) 0.0015(8) -0.0059(9)
C10 0.0240(10) 0.0244(11) 0.0287(11) 0.0027(8) -0.0063(8) -0.0071(9)
C2 0.0396(13) 0.0260(12) 0.0234(11) -0.0008(8) 0.0010(8) -0.0114(9)
C5 0.0313(11) 0.0272(12) 0.0261(11) -0.0017(8) 0.0015(8) -0.0116(9)
C16 0.0327(12) 0.0283(12) 0.0278(11) -0.0010(9) -0.0078(8) -0.0114(9)
C15 0.0242(11) 0.0277(11) 0.0358(12) 0.0040(9) -0.0016(8) -0.0080(9)
C4 0.0287(11) 0.0349(13) 0.0306(12) -0.0038(9) 0.0025(8) -0.0138(10)
C18 0.0334(12) 0.0306(13) 0.0322(12) -0.0012(9) -0.0125(9) -0.0087(10)
C19 0.0318(13) 0.0564(18) 0.0450(15) -0.0080(12) -0.0064(11) -0.0176(12)
C20 0.0462(15) 0.069(2) 0.0304(14) 0.0061(12) -0.0058(11) -0.0210(14)

loop_
_atom_type_symbol
_atom_type_description
_atom_type_scat_dispersion_real
_atom_type_scat_dispersion_imag
_atom_type_scat_source
C C 0.0033 0.0016 'International Tables Vol C Tables 4.2.6.8 and 6.1.1.4'
H H 0.0000 0.0000 'International Tables Vol C Tables 4.2.6.8 and 6.1.1.4'
O O 0.0106 0.0060 'International Tables Vol C Tables 4.2.6.8 and 6.1.1.4'
Cl Cl 0.1484 0.1585 'International Tables Vol C Tables 4.2.6.8 and 6.1.1.4'

loop_
_geom_angle_atom_site_label_1
_geom_angle_atom_site_label_2
_geom_angle_atom_site_label_3
_geom_angle
C11 O2 C14 120.52(15)
C17 O4 C18 118.17(16)
O2 C11 C12 124.95(18)
O2 C11 C10 115.11(17)
C12 C11 C10 119.87(18)
C5 C6 C1 118.8(2)
C5 C6 C7 117.67(19)
C1 C6 C7 123.53(18)
C10 C9 C8 120.86(19)
C10 C9 H5 119.6
C8 C9 H5 119.6
O3 C17 O4 124.93(19)
O3 C17 C14 122.60(18)
O4 C17 C14 112.39(17)
O1 C7 C8 120.21(19)
O1 C7 C6 119.12(18)
C8 C7 C6 120.66(18)
C2 C1 C6 120.7(2)
C2 C1 H1 119.7
C6 C1 H1 119.7
O2 C14 C16 111.09(16)
O2 C14 C15 103.73(15)
C16 C14 C15 111.40(17)
O2 C14 C17 112.35(16)
C16 C14 C17 111.20(17)
C15 C14 C17 106.76(16)
C12 C13 C8 121.22(19)
C12 C13 H8 119.4
C8 C13 H8 119.4
C13 C8 C9 118.37(18)
C13 C8 C7 123.89(18)
C9 C8 C7 117.57(18)
C13 C12 C11 119.44(19)
C13 C12 H7 120.3
C11 C12 H7 120.3
C4 C3 C2 122.2(2)
C4 C3 Cl01 119.29(16)
C2 C3 Cl01 118.56(18)
C9 C10 C11 120.23(19)
C9 C10 H6 119.9
C11 C10 H6 119.9
C3 C2 C1 118.6(2)
C3 C2 H2 120.7
C1 C2 H2 120.7
C4 C5 C6 121.1(2)
C4 C5 H4 119.5
C6 C5 H4 119.5
C14 C16 H12 109.5
C14 C16 H13 109.5
H12 C16 H13 109.5
C14 C16 H14 109.5
H12 C16 H14 109.5
H13 C16 H14 109.5
C14 C15 H9 109.5
C14 C15 H10 109.5
H9 C15 H10 109.5
C14 C15 H11 109.5
H9 C15 H11 109.5
H10 C15 H11 109.5
C3 C4 C5 118.7(2)
C3 C4 H3 120.6
C5 C4 H3 120.6
O4 C18 C20 107.49(18)
O4 C18 C19 105.87(19)
C20 C18 C19 114.4(2)
O4 C18 H15 109.6
C20 C18 H15 109.6
C19 C18 H15 109.6
C18 C19 H16 109.5
C18 C19 H17 109.5
H16 C19 H17 109.5
C18 C19 H18 109.5
H16 C19 H18 109.5
H17 C19 H18 109.5
C18 C20 H19 109.5
C18 C20 H20 109.5
H19 C20 H20 109.5
C18 C20 H21 109.5
H19 C20 H21 109.5
H20 C20 H21 109.5

loop_
_geom_bond_atom_site_label_1
_geom_bond_atom_site_label_2
_geom_bond_distance
Cl01 C3 1.743(2)
O2 C11 1.372(2)
O2 C14 1.447(2)
O4 C17 1.328(2)
O4 C18 1.473(3)
O1 C7 1.228(3)
O3 C17 1.208(2)
C11 C12 1.394(3)
C11 C10 1.395(3)
C6 C5 1.399(3)
C6 C1 1.402(3)
C6 C7 1.496(3)
C9 C10 1.378(3)
C9 C8 1.401(3)
C9 H5 0.96(2)
C17 C14 1.533(3)
C7 C8 1.490(3)
C1 C2 1.392(3)
C1 H1 0.99(2)
C14 C16 1.520(3)
C14 C15 1.529(3)
C13 C12 1.391(3)
C13 C8 1.397(3)
C13 H8 0.97(2)
C12 H7 0.98(2)
C3 C4 1.383(3)
C3 C2 1.386(3)
C10 H6 0.97(2)
C2 H2 0.94(2)
C5 C4 1.384(3)
C5 H4 0.95(3)
C16 H12 0.988(13)
C16 H13 0.988(13)
C16 H14 0.988(13)
C15 H9 0.972(13)
C15 H10 0.972(13)
C15 H11 0.972(13)
C4 H3 0.96(3)
C18 C20 1.501(3)
C18 C19 1.505(3)
C18 H15 0.95(3)
C19 H16 0.986(14)
C19 H17 0.986(14)
C19 H18 0.986(14)
C20 H19 0.978(16)
C20 H20 0.978(16)
C20 H21 0.978(16)
